data_4021018
loop_
_publ_author_name
'Sigitas Ston\<cius'
'Eugenius Butkus'
'Albinas \<Zilinskas'
'Krister Larsson'
'Lars \"Ohrstr\"orn'
'Ulf Berg'
'Kenneth W\"arnmark'

_publ_section_title
;
 Design and Synthesis of a C~2~Symmetric Self-Complementary
 Hydrogen-Bonding Cleft Molecule Based on the
 Bicyclo[3.3.1]nonane and 4-Oxo-5-azaindole Framework.
 Formation of Channels and Inclusion Complexes in the Solid State
;
_journal_name_full 'Journal of Organic Chemistry'
_journal_page_first 5196
_journal_page_last 5203
_journal_paper_doi 10.1021/jo035869p
_journal_volume 69
_journal_year 2004
_chemical_formula_moiety ' C21 H18 N4 O2, (C3 H7 N O)2.5'
_chemical_formula_sum 'C28.5 H37 N6.5 O4.5'
_chemical_formula_weight 543.14
_space_group_IT_number 2
_space_group_name_Hall '-P 1'
_space_group_name_H-M_alt 'P -1'
_symmetry_cell_setting triclinic
_symmetry_Int_Tables_number 2
_symmetry_space_group_name_Hall '-P 1'
_symmetry_space_group_name_H-M 'P -1'
_cell_angle_alpha 80.63(2)
_cell_angle_beta 73.94(2)
_cell_angle_gamma 80.70(2)
_cell_formula_units_Z 2
_cell_length_a 9.5265(2)
_cell_length_b 11.831(3)
_cell_length_c 13.775(3)
_cell_measurement_wavelength 0.886
_cell_volume 1460.9(5)
_diffrn_ambient_temperature 210
_exptl_crystal_density_diffrn 1.235
_cod_depositor_comments
;
The following automatic conversions were performed:
'_symmetry_cell_setting' value 'Triclinic' changed to 'triclinic'
according to '/home/saulius/struct/CIF-dictionaries/cif_core.dic'
dictionary named 'cif_core.dic' version 2.4.1 from 2010-06-29.

Automatic conversion script
Id: cif_fix_enum 1527 2010-12-29 10:47:43Z saulius 
;
_cod_original_formula_sum 'C28.50 H37 N6.50 O4.50'
_cod_database_code 4021018

loop_
_symmetry_equiv_pos_as_xyz
'x, y, z'
'-x, -y, -z'

loop_
_atom_site_label
_atom_site_type_symbol
_atom_site_fract_x
_atom_site_fract_y
_atom_site_fract_z
_atom_site_U_iso_or_equiv
_atom_site_adp_type
_atom_site_occupancy
_atom_site_symmetry_multiplicity
_atom_site_calc_flag
_atom_site_refinement_flags
_atom_site_disorder_assembly
_atom_site_disorder_group
C11 C 0.9102(2) 0.3107(2) 0.2956(2) 0.0430(7) Uani 1 1 d . . .
C10 C 1.0379(2) 0.2534(2) 0.3253(2) 0.0409(6) Uani 1 1 d . . .
C14 C 1.4802(2) 0.2264(2) -0.0377(2) 0.0414(7) Uani 1 1 d . . .
C12 C 1.3710(2) 0.3138(2) -0.0624(2) 0.0403(6) Uani 1 1 d . . .
N1 N 0.9489(2) 0.40830(18) 0.23029(18) 0.0476(6) Uani 1 1 d . . .
H1 H 0.8907 0.4568 0.2014 0.057 Uiso 1 1 calc R . .
N2 N 1.5068(2) 0.24434(19) 0.05042(18) 0.0441(6) Uani 1 1 d . . .
H2 H 1.5689 0.2021 0.0802 0.053 Uiso 1 1 calc R . .
C20 C 1.4917(3) 0.1347(2) -0.1806(2) 0.0503(7) Uani 1 1 d . . .
C19 C 1.5428(2) 0.1358(2) -0.0976(2) 0.0472(7) Uani 1 1 d . . .
H19 H 1.6156 0.0794 -0.0812 0.057 Uiso 1 1 calc R . .
C15 C 0.7704(3) 0.2672(2) 0.3316(2) 0.0503(7) Uani 1 1 d . . .
H15 H 0.6877 0.3065 0.3123 0.06 Uiso 1 1 calc R . .
C21 C 1.3192(3) 0.3133(2) -0.1501(2) 0.0457(7) Uani 1 1 d . . .
C17 C 1.0303(2) 0.1464(2) 0.3926(2) 0.0417(6) Uani 1 1 d . . .
C18 C 0.6250(3) 0.1051(3) 0.4388(3) 0.0632(9) Uani 1 1 d . . .
H18A H 0.5426 0.1546 0.422 0.095 Uiso 1 1 calc R . .
H18B H 0.6071 0.0887 0.5115 0.095 Uiso 1 1 calc R . .
H18C H 0.6381 0.0343 0.41 0.095 Uiso 1 1 calc R . .
C22 C 1.5444(4) 0.0443(3) -0.2515(3) 0.0686(10) Uani 1 1 d . . .
H22A H 1.5874 0.0797 -0.3188 0.103 Uiso 1 1 calc R . .
H22B H 1.4628 0.0069 -0.2528 0.103 Uiso 1 1 calc R . .
H22C H 1.6167 -0.0118 -0.2283 0.103 Uiso 1 1 calc R . .
C16 C 0.7634(3) 0.1648(2) 0.3959(2) 0.0480(7) Uani 1 1 d . . .
O1 O 1.2226(2) 0.38504(18) -0.18177(18) 0.0620(6) Uani 1 1 d . . .
O2 O 1.13577(18) 0.08764(16) 0.42318(16) 0.0513(6) Uani 1 1 d . . .
N4 N 0.8895(2) 0.10915(19) 0.42379(19) 0.0464(6) Uani 1 1 d . . .
H4 H 0.8806 0.0456 0.4642 0.056 Uiso 1 1 calc R . .
N3 N 1.3833(2) 0.2210(2) -0.20422(19) 0.0510(6) Uani 1 1 d . . .
H3 H 1.3539 0.2164 -0.2569 0.061 Uiso 1 1 calc R . .
N100 N 0.9813(2) 0.1283(2) 0.0775(2) 0.0638(8) Uani 1 1 d . . .
O100 O 0.7384(2) 0.0995(3) 0.1192(3) 0.1016(11) Uani 1 1 d . . .
C102 C 0.8608(3) 0.0870(3) 0.1346(4) 0.0818(12) Uani 1 1 d . . .
H102 H 0.87 0.0421 0.1951 0.098 Uiso 1 1 calc R . .
C100 C 1.1235(4) 0.1113(4) 0.1000(4) 0.0905(13) Uani 1 1 d . . .
H10A H 1.1183 0.0631 0.1638 0.136 Uiso 1 1 calc R . .
H10B H 1.1509 0.1846 0.1041 0.136 Uiso 1 1 calc R . .
H10C H 1.1957 0.0748 0.0469 0.136 Uiso 1 1 calc R . .
C101 C 0.9744(6) 0.2033(5) -0.0207(5) 0.133(2) Uani 1 1 d . . .
H10D H 0.8787 0.2062 -0.0319 0.2 Uiso 1 1 calc R . .
H10E H 1.0479 0.1718 -0.0759 0.2 Uiso 1 1 calc R . .
H10F H 0.9922 0.2799 -0.0169 0.2 Uiso 1 1 calc R . .
N200 N 0.0171(5) 0.2538(3) 0.6294(3) 0.0869(11) Uani 1 1 d . . .
N300 N 0.5 0.5 0.5 0.147(3) Uani 1 2 d S . .
C301 C 0.5106(13) 0.4545(9) 0.5888(7) 0.206(4) Uani 1 1 d . . .
C300 C 0.6772(16) 0.5272(12) 0.4647(11) 0.128(4) Uiso 0.5 1 d P . .
O300 O 0.7539(13) 0.5014(10) 0.5326(10) 0.178(4) Uiso 0.5 1 d P . .
C202 C -0.0544(11) 0.3533(11) 0.5599(8) 0.105(3) Uani 0.5 1 d P . .
C201 C 0.0561(13) 0.3735(9) 0.6065(11) 0.127(4) Uani 0.5 1 d P . .
C203 C -0.127(3) 0.216(4) 0.643(4) 0.31(3) Uani 0.67(3) 1 d P . .
C210 C 0.1550(13) 0.2255(11) 0.6107(10) 0.104(4) Uani 0.6 1 d P . .
O201 O 0.2859(10) 0.1983(9) 0.6183(10) 0.097(3) Uani 0.4 1 d P . .
O200 O 0.2104(11) 0.1564(8) 0.6707(9) 0.116(3) Uani 0.6 1 d P . .
C211 C 0.154(3) 0.1689(17) 0.6350(16) 0.105(7) Uani 0.4 1 d P . .
C204 C -0.106(6) 0.200(3) 0.719(2) 0.28(4) Uani 0.38 1 d P . .
C205 C -0.106(2) 0.209(3) 0.668(5) 0.150(17) Uani 0.34 1 d P . .
C2 C 1.1577(2) 0.3227(2) 0.2741(2) 0.0407(6) Uani 1 1 d . . .
C9 C 1.4171(2) 0.3422(2) 0.0841(2) 0.0426(7) Uani 1 1 d . . .
C8 C 1.3322(2) 0.3871(2) 0.0170(2) 0.0417(7) Uani 1 1 d . . .
C7 C 1.2168(3) 0.4911(2) 0.0338(2) 0.0458(7) Uani 1 1 d . . .
H7A H 1.1286 0.478 0.0174 0.055 Uiso 1 1 calc R . .
H7B H 1.2535 0.5588 -0.0096 0.055 Uiso 1 1 calc R . .
C3 C 1.3190(2) 0.3029(2) 0.2759(2) 0.0430(6) Uani 1 1 d . . .
H3A H 1.3576 0.2225 0.2704 0.052 Uiso 1 1 calc R . .
H3B H 1.3289 0.3218 0.3394 0.052 Uiso 1 1 calc R . .
C4 C 1.4070(2) 0.3824(2) 0.1833(2) 0.0452(7) Uani 1 1 d . . .
H4A H 1.5062 0.3829 0.1908 0.054 Uiso 1 1 calc R . .
C5 C 1.3268(3) 0.5072(2) 0.1790(2) 0.0519(8) Uani 1 1 d . . .
H5A H 1.3897 0.5582 0.1299 0.062 Uiso 1 1 calc R . .
H5B H 1.3051 0.5338 0.2451 0.062 Uiso 1 1 calc R . .
C1 C 1.0981(2) 0.4162(2) 0.2183(2) 0.0420(7) Uani 1 1 d . . .
C6 C 1.1812(3) 0.5101(2) 0.1478(2) 0.0450(7) Uani 1 1 d . . .
H6 H 1.1223 0.5853 0.1573 0.054 Uiso 1 1 calc R . .

loop_
_atom_site_aniso_label
_atom_site_aniso_U_11
_atom_site_aniso_U_22
_atom_site_aniso_U_33
_atom_site_aniso_U_23
_atom_site_aniso_U_13
_atom_site_aniso_U_12
C11 0.0323(12) 0.0419(12) 0.0457(16) 0.0164(12) -0.0060(10) -0.0073(10)
C10 0.0314(11) 0.0378(12) 0.0459(16) 0.0135(11) -0.0062(10) -0.0069(10)
C14 0.0285(11) 0.0416(13) 0.0460(16) 0.0082(12) -0.0037(10) -0.0043(10)
C12 0.0295(11) 0.0387(12) 0.0443(16) 0.0106(11) -0.0032(9) -0.0068(10)
N1 0.0297(10) 0.0416(11) 0.0575(15) 0.0192(10) -0.0051(8) 0.0001(9)
N2 0.0270(9) 0.0459(11) 0.0523(15) 0.0066(11) -0.0081(8) -0.0009(9)
C20 0.0366(12) 0.0508(14) 0.0553(19) 0.0004(14) -0.0053(11) -0.0007(11)
C19 0.0334(12) 0.0436(13) 0.0559(18) 0.0057(13) -0.0084(11) 0.0035(11)
C15 0.0308(12) 0.0558(15) 0.0555(18) 0.0203(14) -0.0110(10) -0.0073(11)
C21 0.0348(12) 0.0449(13) 0.0463(17) 0.0132(12) -0.0044(10) -0.0025(11)
C17 0.0340(12) 0.0400(12) 0.0444(16) 0.0121(11) -0.0066(10) -0.0083(10)
C18 0.0454(15) 0.0748(19) 0.065(2) 0.0239(17) -0.0147(13) -0.0278(15)
C22 0.0604(18) 0.068(2) 0.070(2) -0.0162(18) -0.0104(15) 0.0076(15)
C16 0.0375(13) 0.0547(15) 0.0472(17) 0.0150(13) -0.0087(11) -0.0176(11)
O1 0.0583(12) 0.0566(12) 0.0608(15) 0.0109(11) -0.0204(9) 0.0131(9)
O2 0.0390(9) 0.0486(10) 0.0567(13) 0.0244(9) -0.0132(8) -0.0074(8)
N4 0.0409(11) 0.0438(11) 0.0492(15) 0.0218(10) -0.0125(9) -0.0159(9)
N3 0.0460(12) 0.0552(13) 0.0459(14) 0.0043(12) -0.0130(9) 0.0022(10)
N100 0.0394(12) 0.0504(13) 0.093(2) 0.0056(14) -0.0126(12) -0.0015(11)
O100 0.0420(12) 0.101(2) 0.152(3) 0.037(2) -0.0392(14) -0.0081(13)
C102 0.0475(17) 0.080(2) 0.105(3) 0.021(2) -0.0210(17) 0.0001(17)
C100 0.0476(18) 0.101(3) 0.117(4) 0.000(3) -0.0192(18) -0.0099(19)
C101 0.101(3) 0.113(4) 0.154(6) 0.069(4) -0.035(3) -0.004(3)
N200 0.109(3) 0.080(2) 0.071(3) -0.018(2) -0.0212(19) -0.003(2)
N300 0.300(12) 0.068(3) 0.084(5) 0.006(4) -0.080(6) -0.020(5)
C301 0.295(11) 0.215(10) 0.095(5) 0.002(6) -0.084(7) 0.044(8)
C202 0.082(5) 0.135(8) 0.078(6) 0.000(6) -0.022(4) 0.032(6)
C201 0.107(8) 0.077(6) 0.183(13) -0.014(7) -0.025(8) 0.007(5)
C203 0.18(3) 0.41(5) 0.37(5) -0.25(4) 0.00(2) -0.08(2)
C210 0.091(6) 0.113(8) 0.113(10) 0.017(7) -0.060(5) -0.002(6)
O201 0.077(6) 0.104(7) 0.114(8) -0.044(6) -0.027(5) 0.011(5)
O200 0.152(8) 0.093(5) 0.139(9) -0.017(5) -0.112(6) 0.012(5)
C211 0.19(2) 0.079(10) 0.070(13) -0.032(10) -0.071(12) 0.011(13)
C204 0.47(8) 0.17(3) 0.14(2) -0.026(19) 0.11(3) -0.19(4)
C205 0.045(8) 0.132(19) 0.28(5) -0.13(2) 0.006(13) -0.026(9)
C2 0.0286(11) 0.0350(11) 0.0498(16) 0.0092(11) -0.0030(9) -0.0061(9)
C9 0.0257(11) 0.0403(12) 0.0529(18) 0.0077(12) -0.0021(10) -0.0063(10)
C8 0.0284(11) 0.0369(12) 0.0504(17) 0.0104(12) -0.0012(10) -0.0080(10)
C7 0.0364(12) 0.0347(11) 0.0532(17) 0.0157(12) -0.0020(10) -0.0042(10)
C3 0.0320(12) 0.0427(12) 0.0495(16) 0.0062(12) -0.0089(10) -0.0063(10)
C4 0.0288(11) 0.0464(13) 0.0552(17) 0.0045(13) -0.0048(10) -0.0113(10)
C5 0.0457(14) 0.0410(13) 0.0602(19) 0.0028(13) 0.0024(12) -0.0176(11)
C1 0.0294(11) 0.0348(11) 0.0505(16) 0.0108(11) -0.0008(9) -0.0046(9)
C6 0.0383(12) 0.0305(11) 0.0524(17) 0.0128(11) 0.0012(10) -0.0052(10)

loop_
_geom_bond_atom_site_label_1
_geom_bond_atom_site_label_2
_geom_bond_distance
_geom_bond_site_symmetry_2
_geom_bond_publ_flag
C11 N1 1.377(3) . ?
C11 C10 1.424(3) . ?
C11 C15 1.434(4) . ?
C10 C17 1.442(4) . ?
C10 C2 1.463(3) . ?
C14 N2 1.362(4) . ?
C14 C19 1.412(4) . ?
C14 C12 1.415(3) . ?
C12 C21 1.427(4) . ?
C12 C8 1.437(4) . ?
N1 C1 1.401(3) . ?
N2 C9 1.387(3) . ?
C20 C19 1.363(4) . ?
C20 N3 1.397(4) . ?
C20 C22 1.499(4) . ?
C15 C16 1.378(4) . ?
C21 O1 1.267(3) . ?
C21 N3 1.386(4) . ?
C17 O2 1.258(3) . ?
C17 N4 1.410(3) . ?
C18 C16 1.524(4) . ?
C16 N4 1.394(4) . ?
N100 C102 1.315(5) . ?
N100 C100 1.448(4) . ?
N100 C101 1.504(6) . ?
O100 C102 1.224(4) . ?
N200 C210 1.267(11) . ?
N200 C205 1.30(3) . ?
N200 C203 1.47(3) . ?
N200 C201 1.484(11) . ?
N200 C211 1.53(2) . ?
N200 C202 1.581(10) . ?
N200 C204 1.58(3) . ?
N300 C301 1.278(10) . ?
N300 C301 1.278(10) 2_666 ?
N300 C300 1.691(15) 2_666 ?
N300 C300 1.691(15) . ?
C300 O300 1.310(16) . ?
C202 C201 1.444(17) . ?
C202 C203 1.94(5) . ?
C201 C210 1.849(15) . ?
C203 C205 0.44(10) . ?
C203 C204 1.10(7) . ?
C210 C211 0.70(2) . ?
C210 O200 1.229(13) . ?
C210 O201 1.265(15) . ?
O201 O200 0.997(14) . ?
O201 C211 1.30(3) . ?
O200 C211 0.80(2) . ?
C204 C205 0.69(8) . ?
C2 C1 1.378(4) . ?
C2 C3 1.523(3) . ?
C9 C8 1.381(4) . ?
C9 C4 1.492(4) . ?
C8 C7 1.514(3) . ?
C7 C6 1.557(4) . ?
C3 C4 1.577(4) . ?
C4 C5 1.549(4) . ?
C5 C6 1.555(4) . ?
C1 C6 1.521(3) . ?
